data_4339305
loop_
_publ_author_name
'Natrajan, Louise S.'
'Timmins, Phillipa L.'
'Lunn, Matthew'
'Heath, Sarah L.'

_publ_section_title
;
 Luminescent dinuclear lanthanide complexes of 5-Me-HXTA.
;
_journal_issue 25
_journal_name_full 'Inorganic chemistry'
_journal_page_first 10877
_journal_page_last 10886
_journal_paper_doi 10.1021/ic701366f
_journal_volume 46
_journal_year 2007
_chemical_formula_sum 'C34 H45 N4 Na4 O23.5 Sm2'
_chemical_formula_weight 1278.40
_chemical_name_common 'compound 2'
_chemical_name_systematic
; 
 ? 
;
_space_group_IT_number 2
_symmetry_cell_setting triclinic
_symmetry_space_group_name_Hall '-P 1'
_symmetry_space_group_name_H-M 'P -1'
_atom_sites_solution_hydrogens geom
_atom_sites_solution_primary direct
_atom_sites_solution_secondary difmap
_audit_creation_method SHELXL-97
_cell_angle_alpha 99.286(3)
_cell_angle_beta 99.113(3)
_cell_angle_gamma 108.721(3)
_cell_formula_units_Z 4
_cell_length_a 17.003(3)
_cell_length_b 17.453(3)
_cell_length_c 20.335(3)
_cell_measurement_reflns_used 5524
_cell_measurement_temperature 150(2)
_cell_measurement_theta_max 28.15
_cell_measurement_theta_min 2.79
_cell_volume 5495.9(16)
_computing_cell_refinement 'Bruker SMART'
_computing_data_collection 'Bruker SMART'
_computing_data_reduction 'Bruker SAINT'
_computing_molecular_graphics 'Bruker SHELXTL'
_computing_publication_material 'Bruker SHELXTL'
_computing_structure_refinement 'SHELXL-97 (Sheldrick, 1997)'
_computing_structure_solution 'SHELXS-97 (Sheldrick, 1990)'
_diffrn_ambient_temperature 150(2)
_diffrn_measured_fraction_theta_full 0.924
_diffrn_measured_fraction_theta_max 0.924
_diffrn_measurement_device_type 'Bruker CCD 1K Area Detector'
_diffrn_measurement_method 'phi and omega scans'
_diffrn_radiation_monochromator graphite
_diffrn_radiation_source 'fine-focus sealed tube'
_diffrn_radiation_type MoK\a
_diffrn_radiation_wavelength 0.71073
_diffrn_reflns_av_R_equivalents 0.0423
_diffrn_reflns_av_sigmaI/netI 0.0800
_diffrn_reflns_limit_h_max 22
_diffrn_reflns_limit_h_min -17
_diffrn_reflns_limit_k_max 23
_diffrn_reflns_limit_k_min -23
_diffrn_reflns_limit_l_max 21
_diffrn_reflns_limit_l_min -26
_diffrn_reflns_number 36826
_diffrn_reflns_theta_full 28.34
_diffrn_reflns_theta_max 28.34
_diffrn_reflns_theta_min 1.30
_exptl_absorpt_coefficient_mu 2.222
_exptl_absorpt_correction_T_max 0.801
_exptl_absorpt_correction_T_min 0.683
_exptl_absorpt_correction_type semi-empirical
_exptl_absorpt_process_details 'repeated and equivalent reflections'
_exptl_crystal_colour Colourless
_exptl_crystal_density_diffrn 1.545
_exptl_crystal_density_meas ?
_exptl_crystal_density_method 'not measured'
_exptl_crystal_description Block
_exptl_crystal_F_000 2532
_exptl_crystal_size_max 0.24
_exptl_crystal_size_mid 0.19
_exptl_crystal_size_min 0.13
_refine_diff_density_max 3.555
_refine_diff_density_min -1.638
_refine_diff_density_rms 0.206
_refine_ls_extinction_method none
_refine_ls_goodness_of_fit_ref 1.016
_refine_ls_hydrogen_treatment mixed
_refine_ls_matrix_type full
_refine_ls_number_parameters 1235
_refine_ls_number_reflns 25371
_refine_ls_number_restraints 85
_refine_ls_restrained_S_all 1.015
_refine_ls_R_factor_all 0.0802
_refine_ls_R_factor_gt 0.0571
_refine_ls_shift/su_max 0.003
_refine_ls_shift/su_mean 0.000
_refine_ls_structure_factor_coef Fsqd
_refine_ls_weighting_details 'calc w=1/[\s^2^(Fo^2^)+(0.0972P)^2^+0.0000P] where P=(Fo^2^+2Fc^2^)/3'
_refine_ls_weighting_scheme calc
_refine_ls_wR_factor_gt 0.1626
_refine_ls_wR_factor_ref 0.1738
_reflns_number_gt 17417
_reflns_number_total 25371
_reflns_threshold_expression >2sigma(I)
_cod_data_source_file ic701366f-file001.cif
_cod_data_source_block ihs45m
_cod_depositor_comments
;
The following automatic conversions were performed:

'_symmetry_cell_setting' value 'Triclinic' changed to 'triclinic'
according to
/usr/data/users/saulius/automatic-downloads/retrospective/ACS/lib/dictionaries/cif_core.dic
dictionary named 'cif_core.dic' version 2.4.2 from 2011-04-26.

Automatic conversion script
Id: cif_fix_values 2281 2013-09-26 08:29:07Z andrius 

The following automatic conversions were performed:

'_exptl_crystal_density_meas' value 'not measured' was changed to '?'
- the value is perceived as not measured.

Automatic conversion script
Id: cif_fix_values 3008 2015-01-20 13:52:24Z robertas 
;
_cod_original_cell_volume 5495.9(14)
_cod_original_sg_symbol_H-M P-1
_cod_original_formula_sum 'C34 H45 N4 Na4 O23.50 Sm2'
_cod_database_code 4339305

loop_
_symmetry_equiv_pos_as_xyz
'x, y, z'
'-x, -y, -z'

loop_
_atom_site_label
_atom_site_type_symbol
_atom_site_fract_x
_atom_site_fract_y
_atom_site_fract_z
_atom_site_U_iso_or_equiv
_atom_site_adp_type
_atom_site_occupancy
_atom_site_symmetry_multiplicity
_atom_site_calc_flag
_atom_site_refinement_flags
_atom_site_disorder_assembly
_atom_site_disorder_group
Sm1 Sm 0.84385(2) 0.014474(19) 0.728944(16) 0.02162(9) Uani 1 1 d . . .
Sm2 Sm 0.75212(2) -0.208946(19) 0.618212(17) 0.02219(9) Uani 1 1 d . . .
Sm3 Sm 0.73905(2) 0.41888(2) 1.253751(17) 0.02605(9) Uani 1 1 d . . .
Sm4 Sm 0.83398(2) 0.379724(19) 1.096361(16) 0.02263(9) Uani 1 1 d . . .
Na1 Na 0.96272(17) 0.27920(17) 0.85462(14) 0.0339(5) Uani 1 1 d U . .
Na2 Na 0.8442(2) 0.36923(18) 0.79333(16) 0.0420(6) Uani 1 1 d U . .
Na3 Na 0.6004(3) 0.1182(4) 0.6044(4) 0.118(2) Uani 1 1 d U . .
Na4 Na 1.0000 0.0000 1.0000 0.0766(16) Uani 1 2 d SU . .
Na5 Na 0.35888(18) -0.45590(18) 0.55046(16) 0.0397(7) Uani 1 1 d U . .
Na6 Na 1.0433(3) 0.5757(4) 1.4557(2) 0.0991(14) Uani 1 1 d U . .
Na7 Na 0.7370(3) -0.1889(4) 0.2823(3) 0.1082(17) Uani 1 1 d U . .
Na8 Na 0.3061(4) 0.2072(4) 1.1550(4) 0.141(3) Uani 1 1 d DU . .
Na9 Na 0.2428(7) 0.3476(7) 1.0832(6) 0.111(4) Uani 0.50 1 d PU . .
N1 N 0.9419(3) 0.1061(3) 0.6625(3) 0.0237(11) Uani 1 1 d . . .
N2 N 0.8713(3) -0.2689(3) 0.6459(3) 0.0284(12) Uani 1 1 d . . .
N4 N 0.6413(3) -0.2109(3) 0.5122(3) 0.0256(12) Uani 1 1 d . . .
N3 N 0.7291(3) 0.0238(3) 0.7991(3) 0.0242(11) Uani 1 1 d . . .
N1A N 0.6247(4) 0.2786(3) 1.2569(3) 0.0299(13) Uani 1 1 d . . .
N2A N 0.9369(3) 0.3033(3) 1.1273(3) 0.0251(12) Uani 1 1 d . . .
N21A N 0.7251(4) 0.3756(4) 0.9890(3) 0.0299(13) Uani 1 1 d . . .
N22A N 0.7638(3) 0.5782(3) 1.2793(3) 0.0256(12) Uani 1 1 d . . .
O1A O 0.7891(3) 0.3264(3) 1.1906(2) 0.0250(10) Uani 1 1 d . . .
O2A O 0.7829(3) 0.3561(3) 1.3422(3) 0.0386(12) Uani 1 1 d . . .
O3A O 0.7700(4) 0.2475(3) 1.3895(3) 0.0469(14) Uani 1 1 d . . .
O4A O 0.5989(3) 0.3924(3) 1.1883(3) 0.0363(12) Uani 1 1 d . A .
O5A O 0.4591(5) 0.3451(5) 1.1768(5) 0.091(2) Uani 1 1 d U A .
O6A O 0.8892(3) 0.3258(3) 1.0037(2) 0.0263(10) Uani 1 1 d . . .
O7A O 0.9302(3) 0.2262(3) 0.9537(2) 0.0360(9) Uani 1 1 d U . .
O8A O 0.9674(3) 0.4678(3) 1.1730(2) 0.0313(11) Uani 1 1 d . . .
O9A O 1.1059(3) 0.4940(3) 1.2146(3) 0.0502(16) Uani 1 1 d . . .
O11A O 0.7609(3) 0.4575(3) 1.1489(2) 0.0264(10) Uani 1 1 d . . .
O12A O 0.8769(3) 0.5009(3) 1.0519(2) 0.0324(11) Uani 1 1 d . . .
O13A O 0.8498(4) 0.5854(3) 0.9881(3) 0.0507(15) Uani 1 1 d . . .
O14A O 0.7271(3) 0.2468(3) 1.0465(2) 0.0352(12) Uani 1 1 d . . .
O15A O 0.6533(4) 0.1507(4) 0.9508(3) 0.0565(16) Uani 1 1 d . . .
O16A O 0.6715(3) 0.4674(3) 1.3400(2) 0.0332(11) Uani 1 1 d . . .
O17A O 0.5944(4) 0.5426(4) 1.3676(3) 0.0554(16) Uani 1 1 d . . .
O18A O 0.8828(3) 0.5075(3) 1.3066(2) 0.0340(11) Uani 1 1 d . . .
O19A O 0.9769(4) 0.6260(4) 1.3705(4) 0.0626(14) Uani 1 1 d U . .
O1 O 0.8783(3) -0.0888(3) 0.6638(2) 0.0260(10) Uani 1 1 d . . .
O4 O 0.9950(3) 0.0606(3) 0.7811(2) 0.0327(11) Uani 1 1 d . . .
O5 O 1.1317(3) 0.1373(3) 0.7906(3) 0.0447(14) Uani 1 1 d . . .
O2 O 0.7697(3) 0.0652(3) 0.6442(2) 0.0293(10) Uani 1 1 d . . .
O3 O 0.7669(4) 0.1690(3) 0.5956(3) 0.0449(13) Uani 1 1 d U . .
O8 O 0.7237(3) -0.3465(3) 0.5511(3) 0.0419(13) Uani 1 1 d . . .
O9 O 0.7748(3) -0.4334(3) 0.4957(3) 0.0504(16) Uani 1 1 d . . .
O6 O 0.7664(3) -0.2411(4) 0.7289(3) 0.0461(14) Uani 1 1 d . . .
O7X O 0.8464(8) -0.2647(7) 0.8162(6) 0.069(3) Uiso 0.600(10) 1 d PU . 1
O7Y O 0.7825(11) -0.3471(11) 0.7769(9) 0.069(3) Uiso 0.400(10) 1 d PU . 2
O10 O 0.7169(3) -0.0985(3) 0.6672(2) 0.0225(9) Uani 1 1 d . . .
O16 O 0.8104(3) -0.1767(3) 0.5241(3) 0.0417(13) Uani 1 1 d . . .
O15 O 0.8022(4) -0.1994(3) 0.4120(3) 0.0615(14) Uani 1 1 d U . .
O17 O 0.6067(3) -0.2810(3) 0.6211(2) 0.0311(11) Uani 1 1 d . . .
O18 O 0.4665(3) -0.3292(3) 0.5796(3) 0.0410(13) Uani 1 1 d U . .
O12 O 0.8610(3) 0.1517(3) 0.7890(2) 0.0316(8) Uani 1 1 d U . .
O11 O 0.7989(3) 0.2432(3) 0.8124(3) 0.0387(8) Uani 1 1 d U . .
O13 O 0.8481(3) -0.0476(3) 0.8256(2) 0.0316(11) Uani 1 1 d . . .
O14 O 0.8479(4) -0.0368(4) 0.9363(3) 0.0550(15) Uani 1 1 d U . .
O1W O 1.1004(3) 0.2856(4) 0.8962(3) 0.0493(12) Uani 1 1 d U . .
O2W O 0.9429(3) 0.4055(3) 0.9050(3) 0.0372(8) Uani 1 1 d U . .
O3W O 0.9827(3) 0.3628(3) 0.7674(3) 0.0388(8) Uani 1 1 d U . .
O4W O 0.6952(4) 0.3718(4) 0.7834(3) 0.0647(16) Uani 1 1 d U . .
O5W O 0.4187(4) -0.5111(4) 0.4655(4) 0.0646(18) Uani 1 1 d U . .
O6W O 1.0556(5) 0.6699(6) 1.5682(4) 0.091(2) Uani 1 1 d U . .
O7W O 1.1950(5) 0.7258(7) 1.4815(4) 0.105(3) Uani 1 1 d U . .
O8W O 1.1076(4) 0.5100(6) 1.5314(3) 0.0781(17) Uani 1 1 d U . .
O9W O 0.5667(6) -0.2264(7) 0.2503(6) 0.142(4) Uani 1 1 d U . .
O10W O 0.9601(8) -0.1391(6) 1.0116(4) 0.128(4) Uani 1 1 d U . .
O11W O 0.1817(10) 0.1967(10) 1.0688(9) 0.087(3) Uani 0.50 1 d PU A 1
O11X O 0.1215(6) 0.1551(9) 1.1060(9) 0.088(3) Uani 0.50 1 d PDU A 2
C1A C 0.7791(4) 0.2458(4) 1.1959(3) 0.0268(14) Uani 1 1 d . . .
C2A C 0.7006(4) 0.1920(4) 1.2012(3) 0.0279(14) Uani 1 1 d . . .
C3A C 0.6936(5) 0.1124(4) 1.2081(4) 0.0376(17) Uani 1 1 d . . .
H3A H 0.6412 0.0766 1.2115 0.045 Uiso 1 1 calc R . .
C4A C 0.7605(5) 0.0840(4) 1.2103(4) 0.0313(15) Uani 1 1 d . . .
C5A C 0.8368(5) 0.1375(4) 1.2034(3) 0.0301(15) Uani 1 1 d . . .
H5A H 0.8824 0.1191 1.2033 0.036 Uiso 1 1 calc R . .
C6A C 0.8479(4) 0.2187(4) 1.1964(3) 0.0260(14) Uani 1 1 d . . .
C7A C 0.7497(6) -0.0038(4) 1.2180(5) 0.046(2) Uani 1 1 d . . .
H7A1 H 0.6909 -0.0389 1.2014 0.068 Uiso 1 1 calc R . .
H7A2 H 0.7675 -0.0032 1.2654 0.068 Uiso 1 1 calc R . .
H7A3 H 0.7840 -0.0248 1.1921 0.068 Uiso 1 1 calc R . .
C8A C 0.6229(4) 0.2170(4) 1.1950(4) 0.0321(16) Uani 1 1 d . . .
H8A1 H 0.6182 0.2409 1.1553 0.038 Uiso 1 1 calc R . .
H8A2 H 0.5726 0.1676 1.1873 0.038 Uiso 1 1 calc R . .
C9A C 0.6451(5) 0.2514(5) 1.3203(4) 0.0388(18) Uani 1 1 d . . .
H9A1 H 0.6251 0.1912 1.3102 0.047 Uiso 1 1 calc R . .
H9A2 H 0.6150 0.2694 1.3527 0.047 Uiso 1 1 calc R . .
C10A C 0.7403(5) 0.2856(4) 1.3529(4) 0.0366(17) Uani 1 1 d . . .
C11A C 0.5399(4) 0.2882(4) 1.2471(4) 0.0371(17) Uani 1 1 d . A .
H11A H 0.5316 0.3112 1.2911 0.044 Uiso 1 1 calc R . .
H11B H 0.4956 0.2341 1.2290 0.044 Uiso 1 1 calc R . .
C12A C 0.5321(5) 0.3447(5) 1.1986(5) 0.0410(19) Uani 1 1 d . . .
C13A C 0.9343(4) 0.2758(4) 1.1924(3) 0.0286(15) Uani 1 1 d . . .
H13A H 0.9530 0.3246 1.2296 0.034 Uiso 1 1 calc R . .
H13B H 0.9746 0.2475 1.1990 0.034 Uiso 1 1 calc R . .
C14A C 0.9214(5) 0.2343(4) 1.0697(3) 0.0294(15) Uani 1 1 d . . .
H14A H 0.8695 0.1893 1.0686 0.035 Uiso 1 1 calc R . .
H14B H 0.9682 0.2138 1.0749 0.035 Uiso 1 1 calc R . .
C15A C 0.9132(4) 0.2636(4) 1.0028(4) 0.0274(14) Uani 1 1 d . . .
C16A C 1.0244(4) 0.3645(4) 1.1357(4) 0.0307(15) Uani 1 1 d . . .
H16A H 1.0354 0.3702 1.0910 0.037 Uiso 1 1 calc R . .
H16B H 1.0659 0.3443 1.1582 0.037 Uiso 1 1 calc R . .
C17A C 1.0346(4) 0.4491(4) 1.1778(4) 0.0307(15) Uani 1 1 d . . .
C21A C 0.7220(4) 0.5051(4) 1.1205(3) 0.0261(14) Uani 1 1 d . . .
C22A C 0.6688(4) 0.4747(4) 1.0539(4) 0.0302(15) Uani 1 1 d . . .
C23A C 0.6288(5) 0.5237(5) 1.0243(4) 0.0380(17) Uani 1 1 d . . .
H23A H 0.5932 0.5025 0.9809 0.046 Uiso 1 1 calc R . .
C24A C 0.6415(5) 0.6035(5) 1.0589(4) 0.0404(18) Uani 1 1 d . . .
C25A C 0.6954(4) 0.6330(4) 1.1272(4) 0.0344(16) Uani 1 1 d . . .
H25A H 0.7038 0.6857 1.1521 0.041 Uiso 1 1 calc R . .
C26A C 0.7344(4) 0.5846(4) 1.1560(3) 0.0281(14) Uani 1 1 d . . .
C27A C 0.5978(6) 0.6570(6) 1.0270(5) 0.057(2) Uani 1 1 d . . .
H27A H 0.5617 0.6705 1.0552 0.086 Uiso 1 1 calc R . .
H27B H 0.5640 0.6268 0.9822 0.086 Uiso 1 1 calc R . .
H27C H 0.6401 0.7071 1.0236 0.086 Uiso 1 1 calc R . .
C28A C 0.6509(4) 0.3883(5) 1.0157(4) 0.0309(15) Uani 1 1 d . . .
H28A H 0.6028 0.3734 0.9774 0.037 Uiso 1 1 calc R . .
H28B H 0.6347 0.3508 1.0457 0.037 Uiso 1 1 calc R . .
C29A C 0.7617(5) 0.4410(5) 0.9536(4) 0.0381(18) Uani 1 1 d . . .
H29A H 0.7170 0.4588 0.9331 0.046 Uiso 1 1 calc R . .
H29B H 0.7837 0.4181 0.9170 0.046 Uiso 1 1 calc R . .
C30A C 0.8341(5) 0.5172(5) 1.0015(4) 0.0323(16) Uani 1 1 d . . .
C31A C 0.6957(5) 0.2917(4) 0.9427(3) 0.0349(16) Uani 1 1 d . . .
H31A H 0.7346 0.2909 0.9127 0.042 Uiso 1 1 calc R . .
H31B H 0.6397 0.2801 0.9145 0.042 Uiso 1 1 calc R . .
C32A C 0.6913(5) 0.2244(5) 0.9834(4) 0.0408(19) Uani 1 1 d . . .
C33A C 0.7935(4) 0.6200(4) 1.2257(3) 0.0274(14) Uani 1 1 d . . .
H33A H 0.8487 0.6166 1.2225 0.033 Uiso 1 1 calc R . .
H33B H 0.8013 0.6783 1.2393 0.033 Uiso 1 1 calc R . .
C34A C 0.6843(5) 0.5867(4) 1.2921(4) 0.0322(16) Uani 1 1 d . . .
H34A H 0.6437 0.5737 1.2489 0.039 Uiso 1 1 calc R . .
H34B H 0.6953 0.6437 1.3147 0.039 Uiso 1 1 calc R . .
C35A C 0.6462(5) 0.5287(4) 1.3367(4) 0.0354(17) Uani 1 1 d . . .
C36A C 0.8331(5) 0.6162(5) 1.3433(4) 0.0357(17) Uani 1 1 d . . .
H36A H 0.8098 0.6041 1.3825 0.043 Uiso 1 1 calc R . .
H36B H 0.8558 0.6760 1.3490 0.043 Uiso 1 1 calc R . .
C37A C 0.9033(5) 0.5821(4) 1.3394(4) 0.0336(16) Uani 1 1 d . . .
C1 C 0.9511(4) -0.0786(4) 0.6410(3) 0.0241(13) Uani 1 1 d . . .
C2 C 0.9858(4) -0.0124(4) 0.6130(3) 0.0238(13) Uani 1 1 d . . .
C3 C 1.0619(4) -0.0039(4) 0.5914(3) 0.0275(14) Uani 1 1 d . . .
H3 H 1.0839 0.0395 0.5705 0.033 Uiso 1 1 calc R . .
C4 C 1.1051(4) -0.0568(4) 0.5998(4) 0.0298(15) Uani 1 1 d . . .
C5 C 1.0689(4) -0.1225(4) 0.6271(3) 0.0282(14) Uani 1 1 d . . .
H5 H 1.0966 -0.1600 0.6321 0.034 Uiso 1 1 calc R . .
C6 C 0.9922(4) -0.1359(4) 0.6478(3) 0.0252(14) Uani 1 1 d . . .
C7 C 1.1894(4) -0.0438(5) 0.5782(4) 0.0396(18) Uani 1 1 d . . .
H7A H 1.2238 0.0142 0.5911 0.059 Uiso 1 1 calc R . .
H7B H 1.1786 -0.0629 0.5295 0.059 Uiso 1 1 calc R . .
H7C H 1.2189 -0.0745 0.6004 0.059 Uiso 1 1 calc R . .
C8 C 0.9390(4) 0.0453(4) 0.5995(3) 0.0262(14) Uani 1 1 d . . .
H8A H 0.8799 0.0124 0.5779 0.031 Uiso 1 1 calc R . .
H8B H 0.9631 0.0762 0.5674 0.031 Uiso 1 1 calc R . .
C10 C 1.0298(4) 0.1500(4) 0.7024(4) 0.0297(15) Uani 1 1 d . . .
H9A H 1.0368 0.2073 0.7209 0.036 Uiso 1 1 calc R . .
H9B H 1.0685 0.1504 0.6721 0.036 Uiso 1 1 calc R . .
C12 C 1.0546(4) 0.1116(4) 0.7614(4) 0.0307(15) Uani 1 1 d . . .
C9 C 0.9027(4) 0.1642(4) 0.6405(4) 0.0309(15) Uani 1 1 d . . .
H11C H 0.9214 0.1791 0.6001 0.037 Uiso 1 1 calc R . .
H11D H 0.9228 0.2145 0.6763 0.037 Uiso 1 1 calc R . .
C11 C 0.8057(4) 0.1297(4) 0.6243(3) 0.0263(14) Uani 1 1 d . . .
C13 C 0.9570(4) -0.2072(4) 0.6812(4) 0.0283(14) Uani 1 1 d . . .
H13C H 0.9969 -0.2363 0.6850 0.034 Uiso 1 1 calc R . .
H13D H 0.9546 -0.1842 0.7272 0.034 Uiso 1 1 calc R . .
C14 C 0.8742(4) -0.3179(4) 0.5814(4) 0.0364(17) Uani 1 1 d . . .
H14C H 0.9055 -0.3541 0.5908 0.044 Uiso 1 1 calc R . .
H14D H 0.9041 -0.2809 0.5554 0.044 Uiso 1 1 calc R . .
C16 C 0.7849(4) -0.3700(4) 0.5394(4) 0.0368(18) Uani 1 1 d . . .
C15 C 0.8425(5) -0.3252(5) 0.6902(5) 0.053(2) Uani 1 1 d . . .
H16C H 0.8895 -0.3395 0.7115 0.063 Uiso 1 1 calc R . .
H16D H 0.7979 -0.3760 0.6633 0.063 Uiso 1 1 calc R . .
C17 C 0.8086(7) -0.2831(9) 0.7452(7) 0.094(5) Uani 1 1 d . . .
C18 C 0.6412(4) -0.0890(4) 0.6515(3) 0.0218(13) Uani 1 1 d . . .
C23 C 0.5986(4) -0.1037(4) 0.5820(3) 0.0265(14) Uani 1 1 d . . .
C22 C 0.5210(4) -0.0913(4) 0.5674(4) 0.0335(16) Uani 1 1 d . . .
H23 H 0.4944 -0.0997 0.5218 0.040 Uiso 1 1 calc R . .
C21 C 0.4815(4) -0.0668(5) 0.6180(4) 0.0355(17) Uani 1 1 d . . .
C20 C 0.5250(4) -0.0530(4) 0.6867(4) 0.0342(17) Uani 1 1 d . . .
H25 H 0.5002 -0.0366 0.7214 0.041 Uiso 1 1 calc R . .
C19 C 0.6041(4) -0.0630(4) 0.7050(3) 0.0260(14) Uani 1 1 d . . .
C24 C 0.3973(5) -0.0551(5) 0.6012(5) 0.047(2) Uani 1 1 d . . .
H27D H 0.3942 -0.0140 0.6374 0.070 Uiso 1 1 calc R . .
H27E H 0.3518 -0.1067 0.5965 0.070 Uiso 1 1 calc R . .
H27F H 0.3921 -0.0369 0.5591 0.070 Uiso 1 1 calc R . .
C30 C 0.6395(4) -0.1245(4) 0.5247(4) 0.0302(15) Uani 1 1 d . . .
H28C H 0.6091 -0.1171 0.4830 0.036 Uiso 1 1 calc R . .
H28D H 0.6976 -0.0853 0.5347 0.036 Uiso 1 1 calc R . .
C31 C 0.6724(5) -0.2267(5) 0.4497(4) 0.0373(17) Uani 1 1 d . . .
H29C H 0.6515 -0.1990 0.4170 0.045 Uiso 1 1 calc R . .
H29D H 0.6493 -0.2859 0.4296 0.045 Uiso 1 1 calc R . .
C33 C 0.7692(4) -0.1968(4) 0.4629(4) 0.0322(16) Uani 1 1 d . . .
C32 C 0.5555(4) -0.2729(4) 0.5071(4) 0.0357(17) Uani 1 1 d . . .
H31C H 0.5479 -0.3233 0.4746 0.043 Uiso 1 1 calc R . .
H31D H 0.5126 -0.2512 0.4897 0.043 Uiso 1 1 calc R . .
C34 C 0.5418(4) -0.2945(4) 0.5758(4) 0.0311(16) Uani 1 1 d . . .
C25 C 0.6479(4) -0.0494(4) 0.7774(3) 0.0299(15) Uani 1 1 d . . .
H33C H 0.6601 -0.0987 0.7838 0.036 Uiso 1 1 calc R . .
H33D H 0.6099 -0.0416 0.8066 0.036 Uiso 1 1 calc R . .
C26 C 0.7141(4) 0.1013(4) 0.7942(4) 0.0313(15) Uani 1 1 d . . .
H34C H 0.6881 0.1166 0.8310 0.038 Uiso 1 1 calc R . .
H34D H 0.6750 0.0928 0.7511 0.038 Uiso 1 1 calc R . .
C28 C 0.7969(5) 0.1710(4) 0.7986(3) 0.0304(15) Uani 1 1 d . . .
C27 C 0.7681(5) 0.0289(4) 0.8721(3) 0.0348(17) Uani 1 1 d . . .
H36C H 0.8017 0.0864 0.8941 0.042 Uiso 1 1 calc R . .
H36D H 0.7230 0.0100 0.8959 0.042 Uiso 1 1 calc R . .
C29 C 0.8238(5) -0.0223(5) 0.8779(4) 0.0360(17) Uani 1 1 d . . .

loop_
_atom_site_aniso_label
_atom_site_aniso_U_11
_atom_site_aniso_U_22
_atom_site_aniso_U_33
_atom_site_aniso_U_23
_atom_site_aniso_U_13
_atom_site_aniso_U_12
Sm1 0.02020(16) 0.02006(16) 0.02162(17) -0.00005(13) 0.00388(12) 0.00591(12)
Sm2 0.01933(16) 0.01958(16) 0.02547(18) 0.00045(13) 0.00387(13) 0.00682(12)
Sm3 0.03231(19) 0.01999(16) 0.02378(19) 0.00166(13) 0.00885(14) 0.00695(14)
Sm4 0.02583(17) 0.02125(16) 0.01991(17) 0.00242(13) 0.00425(13) 0.00870(13)
Na1 0.0313(11) 0.0330(12) 0.0317(14) 0.0017(9) 0.0076(10) 0.0066(9)
Na2 0.0442(14) 0.0327(12) 0.0447(16) 0.0031(12) 0.0057(11) 0.0124(11)
Na3 0.072(3) 0.118(4) 0.167(6) 0.039(4) 0.033(4) 0.029(3)
Na4 0.066(3) 0.125(5) 0.056(3) 0.028(4) 0.017(3) 0.052(4)
Na5 0.0317(15) 0.0348(15) 0.0416(17) 0.0027(13) 0.0063(13) 0.0008(11)
Na6 0.093(3) 0.154(4) 0.068(3) 0.011(3) 0.007(3) 0.080(3)
Na7 0.075(3) 0.126(5) 0.118(4) 0.034(4) 0.023(3) 0.025(3)
Na8 0.094(3) 0.133(5) 0.192(7) 0.064(5) -0.004(4) 0.039(3)
Na9 0.090(5) 0.102(5) 0.124(9) 0.038(5) -0.003(6) 0.018(5)
N1 0.021(3) 0.024(3) 0.021(3) -0.001(2) 0.002(2) 0.006(2)
N2 0.021(3) 0.023(3) 0.038(3) 0.006(2) 0.004(2) 0.006(2)
N4 0.020(3) 0.025(3) 0.025(3) -0.002(2) 0.002(2) 0.003(2)
N3 0.022(3) 0.025(3) 0.025(3) 0.004(2) 0.006(2) 0.008(2)
N1A 0.033(3) 0.024(3) 0.028(3) 0.000(2) 0.009(2) 0.006(2)
N2A 0.030(3) 0.022(3) 0.024(3) 0.005(2) 0.006(2) 0.009(2)
N21A 0.031(3) 0.034(3) 0.020(3) -0.002(2) 0.000(2) 0.013(3)
N22A 0.026(3) 0.021(3) 0.024(3) 0.001(2) 0.007(2) 0.003(2)
O1A 0.030(2) 0.017(2) 0.025(2) 0.0004(18) 0.0075(19) 0.0057(18)
O2A 0.046(3) 0.030(3) 0.031(3) 0.007(2) 0.004(2) 0.003(2)
O3A 0.059(4) 0.034(3) 0.039(3) 0.008(3) -0.002(3) 0.012(3)
O4A 0.034(3) 0.032(3) 0.042(3) 0.010(2) 0.008(2) 0.010(2)
O5A 0.094(3) 0.115(5) 0.112(6) 0.072(5) 0.058(3) 0.063(3)
O6A 0.028(2) 0.030(2) 0.024(2) 0.0061(19) 0.0052(19) 0.015(2)
O7A 0.047(3) 0.030(2) 0.0308(16) -0.0008(14) 0.0142(16) 0.014(2)
O8A 0.038(3) 0.022(2) 0.030(3) 0.002(2) 0.000(2) 0.010(2)
O9A 0.041(3) 0.028(3) 0.068(4) 0.008(3) -0.014(3) 0.008(2)
O11A 0.036(3) 0.022(2) 0.024(2) 0.0035(19) 0.009(2) 0.014(2)
O12A 0.039(3) 0.028(2) 0.030(3) 0.006(2) 0.009(2) 0.012(2)
O13A 0.070(4) 0.046(3) 0.051(4) 0.030(3) 0.016(3) 0.031(3)
O14A 0.041(3) 0.030(3) 0.025(3) -0.002(2) 0.002(2) 0.006(2)
O15A 0.068(4) 0.040(3) 0.042(3) -0.013(3) 0.005(3) 0.008(3)
O16A 0.045(3) 0.021(2) 0.033(3) 0.003(2) 0.020(2) 0.007(2)
O17A 0.060(4) 0.048(3) 0.075(4) 0.017(3) 0.043(3) 0.027(3)
O18A 0.030(3) 0.036(3) 0.032(3) 0.005(2) 0.006(2) 0.008(2)
O19A 0.065(3) 0.037(3) 0.094(4) 0.020(3) 0.030(3) 0.021(3)
O1 0.019(2) 0.022(2) 0.035(3) -0.0019(19) 0.0068(19) 0.0072(18)
O4 0.019(2) 0.039(3) 0.032(3) 0.002(2) 0.001(2) 0.005(2)
O5 0.026(3) 0.048(3) 0.051(4) 0.008(3) 0.005(2) 0.006(2)
O2 0.032(3) 0.024(2) 0.033(3) 0.007(2) 0.007(2) 0.011(2)
O3 0.060(3) 0.033(3) 0.042(3) 0.020(2) -0.001(3) 0.019(3)
O8 0.024(3) 0.028(3) 0.065(4) -0.007(2) 0.008(2) 0.006(2)
O9 0.024(3) 0.035(3) 0.076(4) -0.019(3) 0.010(3) 0.005(2)
O6 0.035(3) 0.078(4) 0.038(3) 0.029(3) 0.009(2) 0.028(3)
O10 0.017(2) 0.020(2) 0.026(2) -0.0031(18) -0.0007(17) 0.0078(17)
O16 0.028(3) 0.047(3) 0.031(3) -0.007(2) 0.013(2) -0.007(2)
O15 0.073(4) 0.032(3) 0.077(3) -0.002(3) 0.056(3) 0.003(3)
O17 0.029(3) 0.025(2) 0.034(3) 0.002(2) 0.009(2) 0.005(2)
O18 0.023(2) 0.042(2) 0.044(3) -0.006(2) 0.013(2) -0.0020(16)
O12 0.0332(19) 0.0287(11) 0.0301(18) 0.0032(13) 0.0133(16) 0.0061(11)
O11 0.0315(11) 0.0312(14) 0.047(2) 0.0008(15) 0.0074(13) 0.0069(11)
O13 0.036(3) 0.041(3) 0.024(3) 0.011(2) 0.009(2) 0.018(2)
O14 0.061(3) 0.077(4) 0.030(3) 0.017(3) 0.015(2) 0.024(3)
O1W 0.0313(13) 0.053(3) 0.059(4) 0.012(2) 0.0081(15) 0.0105(16)
O2W 0.040(2) 0.0282(13) 0.0370(16) 0.0028(12) 0.0115(13) 0.0045(15)
O3W 0.047(2) 0.0254(19) 0.038(2) 0.0019(16) 0.0136(19) 0.0054(17)
O4W 0.061(2) 0.082(4) 0.064(4) 0.017(4) 0.009(2) 0.044(3)
O5W 0.052(4) 0.047(3) 0.082(5) -0.016(3) 0.018(3) 0.014(3)
O6W 0.058(4) 0.120(6) 0.093(3) 0.002(4) 0.030(3) 0.033(4)
O7W 0.069(3) 0.214(7) 0.073(5) 0.087(6) 0.021(3) 0.075(3)
O8W 0.055(4) 0.146(5) 0.045(4) 0.011(4) 0.013(3) 0.057(4)
O9W 0.065(3) 0.158(9) 0.142(8) -0.031(7) 0.009(5) -0.004(6)
O10W 0.239(12) 0.153(6) 0.075(6) 0.068(6) 0.067(7) 0.148(8)
O11W 0.088(3) 0.102(5) 0.134(8) 0.072(5) 0.054(3) 0.081(3)
O11X 0.088(3) 0.103(5) 0.133(8) 0.072(5) 0.053(3) 0.080(3)
C1A 0.033(4) 0.024(3) 0.022(3) 0.004(3) 0.005(3) 0.008(3)
C2A 0.031(4) 0.024(3) 0.026(4) 0.003(3) 0.008(3) 0.007(3)
C3A 0.041(4) 0.026(3) 0.040(4) 0.001(3) 0.006(3) 0.008(3)
C4A 0.044(4) 0.021(3) 0.029(4) 0.006(3) 0.006(3) 0.012(3)
C5A 0.037(4) 0.026(3) 0.029(4) 0.006(3) 0.009(3) 0.012(3)
C6A 0.037(4) 0.021(3) 0.018(3) 0.006(3) 0.005(3) 0.008(3)
C7A 0.058(5) 0.025(4) 0.060(6) 0.014(4) 0.018(4) 0.018(4)
C8A 0.037(4) 0.023(3) 0.036(4) 0.001(3) 0.016(3) 0.008(3)
C9A 0.047(5) 0.033(4) 0.035(4) 0.007(3) 0.020(4) 0.008(3)
C10A 0.047(5) 0.030(4) 0.028(4) 0.003(3) 0.008(3) 0.010(3)
C11A 0.029(4) 0.029(4) 0.050(5) 0.001(3) 0.016(3) 0.006(3)
C12A 0.034(4) 0.036(4) 0.059(5) 0.008(4) 0.016(4) 0.019(3)
C13A 0.032(4) 0.029(3) 0.029(4) 0.011(3) 0.002(3) 0.015(3)
C14A 0.040(4) 0.023(3) 0.030(4) 0.005(3) 0.006(3) 0.018(3)
C15A 0.025(3) 0.023(3) 0.030(4) 0.002(3) 0.007(3) 0.005(3)
C16A 0.027(3) 0.027(3) 0.037(4) 0.011(3) 0.005(3) 0.006(3)
C17A 0.027(4) 0.023(3) 0.038(4) 0.005(3) -0.001(3) 0.009(3)
C21A 0.027(3) 0.029(3) 0.023(3) 0.004(3) 0.007(3) 0.011(3)
C22A 0.031(4) 0.033(4) 0.028(4) -0.002(3) 0.006(3) 0.018(3)
C23A 0.041(4) 0.046(4) 0.030(4) 0.002(3) 0.006(3) 0.022(4)
C24A 0.036(4) 0.048(5) 0.043(5) 0.012(4) 0.006(3) 0.024(4)
C25A 0.033(4) 0.032(4) 0.039(4) 0.003(3) 0.001(3) 0.017(3)
C26A 0.028(3) 0.028(3) 0.027(4) 0.003(3) 0.012(3) 0.007(3)
C27A 0.062(6) 0.056(6) 0.060(6) 0.017(5) 0.002(5) 0.034(5)
C28A 0.024(3) 0.045(4) 0.027(4) 0.006(3) 0.001(3) 0.020(3)
C29A 0.034(4) 0.061(5) 0.025(4) 0.008(4) 0.005(3) 0.026(4)
C30A 0.039(4) 0.039(4) 0.025(4) 0.010(3) 0.007(3) 0.021(3)
C31A 0.037(4) 0.043(4) 0.020(4) -0.006(3) 0.002(3) 0.017(3)
C32A 0.030(4) 0.041(4) 0.038(4) -0.009(3) 0.007(3) 0.003(3)
C33A 0.024(3) 0.024(3) 0.029(4) 0.004(3) 0.005(3) 0.004(3)
C34A 0.037(4) 0.024(3) 0.037(4) 0.005(3) 0.014(3) 0.011(3)
C35A 0.035(4) 0.028(4) 0.039(4) 0.002(3) 0.012(3) 0.006(3)
C36A 0.036(4) 0.038(4) 0.032(4) 0.021(3) 0.011(3) 0.003(3)
C37A 0.030(4) 0.028(4) 0.032(4) 0.004(3) 0.007(3) -0.001(3)
C1 0.016(3) 0.026(3) 0.023(3) -0.007(3) -0.002(2) 0.006(2)
C2 0.018(3) 0.022(3) 0.020(3) -0.006(2) -0.001(2) 0.001(2)
C3 0.020(3) 0.028(3) 0.032(4) 0.002(3) 0.007(3) 0.006(3)
C4 0.017(3) 0.037(4) 0.032(4) -0.001(3) 0.005(3) 0.009(3)
C5 0.023(3) 0.030(3) 0.031(4) 0.002(3) 0.005(3) 0.012(3)
C6 0.022(3) 0.025(3) 0.022(3) -0.008(3) -0.001(2) 0.007(3)
C7 0.024(4) 0.055(5) 0.042(5) 0.009(4) 0.011(3) 0.016(3)
C8 0.022(3) 0.024(3) 0.028(4) -0.003(3) 0.007(3) 0.007(3)
C10 0.023(3) 0.024(3) 0.036(4) 0.001(3) 0.009(3) 0.001(3)
C12 0.020(3) 0.029(3) 0.037(4) 0.001(3) 0.001(3) 0.005(3)
C9 0.029(4) 0.021(3) 0.043(4) 0.002(3) 0.013(3) 0.010(3)
C11 0.030(3) 0.020(3) 0.021(3) -0.006(3) 0.003(3) 0.007(3)
C13 0.025(3) 0.025(3) 0.034(4) 0.004(3) 0.007(3) 0.008(3)
C14 0.023(3) 0.024(3) 0.055(5) -0.006(3) 0.005(3) 0.006(3)
C16 0.026(4) 0.023(3) 0.055(5) -0.006(3) 0.006(3) 0.008(3)
C15 0.034(4) 0.051(5) 0.087(7) 0.043(5) 0.014(4) 0.019(4)
C17 0.089(8) 0.183(14) 0.106(9) 0.116(10) 0.078(8) 0.108(9)
C18 0.013(3) 0.016(3) 0.031(4) -0.001(3) 0.003(2) 0.002(2)
C23 0.024(3) 0.024(3) 0.032(4) 0.006(3) 0.006(3) 0.008(3)
C22 0.021(3) 0.036(4) 0.039(4) 0.007(3) -0.003(3) 0.009(3)
C21 0.021(3) 0.035(4) 0.051(5) 0.011(4) 0.007(3) 0.011(3)
C20 0.025(3) 0.023(3) 0.058(5) 0.005(3) 0.021(3) 0.009(3)
C19 0.021(3) 0.021(3) 0.031(4) 0.002(3) 0.006(3) 0.001(2)
C24 0.030(4) 0.054(5) 0.065(6) 0.019(4) 0.009(4) 0.024(4)
C30 0.031(4) 0.026(3) 0.030(4) 0.005(3) 0.001(3) 0.008(3)
C31 0.036(4) 0.042(4) 0.028(4) 0.000(3) 0.011(3) 0.008(3)
C33 0.029(4) 0.028(3) 0.030(4) -0.003(3) 0.010(3) 0.000(3)
C32 0.024(3) 0.029(4) 0.040(4) -0.005(3) 0.004(3) -0.002(3)
C34 0.026(4) 0.019(3) 0.038(4) -0.011(3) 0.007(3) 0.004(3)
C25 0.028(4) 0.027(3) 0.029(4) 0.000(3) 0.011(3) 0.003(3)
C26 0.030(4) 0.026(3) 0.032(4) -0.006(3) 0.007(3) 0.006(3)
C28 0.036(4) 0.025(3) 0.024(4) -0.003(3) 0.007(3) 0.007(3)
C27 0.035(4) 0.034(4) 0.023(4) 0.005(3) 0.001(3) 0.000(3)
C29 0.036(4) 0.037(4) 0.027(4) 0.007(3) 0.005(3) 0.005(3)

loop_
_atom_type_symbol
_atom_type_description
_atom_type_scat_dispersion_real
_atom_type_scat_dispersion_imag
_atom_type_scat_source
C C 0.0033 0.0016 'International Tables Vol C Tables 4.2.6.8 and 6.1.1.4'
H H 0.0000 0.0000 'International Tables Vol C Tables 4.2.6.8 and 6.1.1.4'
N N 0.0061 0.0033 'International Tables Vol C Tables 4.2.6.8 and 6.1.1.4'
O O 0.0106 0.0060 'International Tables Vol C Tables 4.2.6.8 and 6.1.1.4'
Na Na 0.0362 0.0249 'International Tables Vol C Tables 4.2.6.8 and 6.1.1.4'
Sm Sm -0.1638 3.4418 'International Tables Vol C Tables 4.2.6.8 and 6.1.1.4'

loop_
_geom_angle_atom_site_label_1
_geom_angle_atom_site_label_2
_geom_angle_atom_site_label_3
_geom_angle
_geom_angle_site_symmetry_1
_geom_angle_site_symmetry_3
O1 Sm1 O10 69.68(15) . .
O1 Sm1 O13 91.92(16) . .
O10 Sm1 O13 90.98(16) . .
O1 Sm1 O12 157.73(15) . .
O10 Sm1 O12 129.77(15) . .
O13 Sm1 O12 97.79(16) . .
O1 Sm1 O2 103.89(16) . .
O10 Sm1 O2 72.47(15) . .
O13 Sm1 O2 150.89(16) . .
O12 Sm1 O2 76.63(16) . .
O1 Sm1 O4 80.83(16) . .
O10 Sm1 O4 147.46(16) . .
O13 Sm1 O4 76.21(16) . .
O12 Sm1 O4 82.09(17) . .
O2 Sm1 O4 129.86(16) . .
O1 Sm1 N1 80.90(16) . .
O10 Sm1 N1 119.91(15) . .
O13 Sm1 N1 142.46(16) . .
O12 Sm1 N1 79.19(16) . .
O2 Sm1 N1 65.40(16) . .
O4 Sm1 N1 66.29(16) . .
O1 Sm1 N3 138.10(16) . .
O10 Sm1 N3 75.57(15) . .
O13 Sm1 N3 65.63(16) . .
O12 Sm1 N3 63.95(16) . .
O2 Sm1 N3 86.75(16) . .
O4 Sm1 N3 122.96(16) . .
N1 Sm1 N3 138.31(16) . .
O1 Sm1 Sm2 35.90(10) . .
O10 Sm1 Sm2 34.51(10) . .
O13 Sm1 Sm2 86.32(12) . .
O12 Sm1 Sm2 164.15(12) . .
O2 Sm1 Sm2 92.31(11) . .
O4 Sm1 Sm2 113.75(12) . .
N1 Sm1 Sm2 106.77(11) . .
N3 Sm1 Sm2 104.63(11) . .
O10 Sm2 O16 108.73(18) . .
O10 Sm2 O1 70.16(15) . .
O16 Sm2 O1 74.08(16) . .
O10 Sm2 O6 86.68(18) . .
O16 Sm2 O6 150.13(18) . .
O1 Sm2 O6 88.23(18) . .
O10 Sm2 O17 79.86(15) . .
O16 Sm2 O17 129.17(17) . .
O1 Sm2 O17 147.55(15) . .
O6 Sm2 O17 77.68(17) . .
O10 Sm2 O8 155.50(15) . .
O16 Sm2 O8 79.05(19) . .
O1 Sm2 O8 133.83(15) . .
O6 Sm2 O8 97.6(2) . .
O17 Sm2 O8 77.56(16) . .
O10 Sm2 N2 137.07(16) . .
O16 Sm2 N2 85.68(19) . .
O1 Sm2 N2 75.90(16) . .
O6 Sm2 N2 66.47(18) . .
O17 Sm2 N2 122.53(16) . .
O8 Sm2 N2 65.14(17) . .
O10 Sm2 N4 82.03(16) . .
O16 Sm2 N4 65.65(17) . .
O1 Sm2 N4 119.48(16) . .
O6 Sm2 N4 143.60(17) . .
O17 Sm2 N4 66.33(16) . .
O8 Sm2 N4 80.33(18) . .
N2 Sm2 N4 138.91(18) . .
O10 Sm2 Sm1 35.79(10) . .
O16 Sm2 Sm1 96.15(12) . .
O1 Sm2 Sm1 35.12(10) . .
O6 Sm2 Sm1 81.41(15) . .
O17 Sm2 Sm1 113.00(11) . .
O8 Sm2 Sm1 168.70(11) . .
N2 Sm2 Sm1 104.51(12) . .
N4 Sm2 Sm1 107.18(12) . .
O1A Sm3 O11A 69.98(15) . .
O1A Sm3 O2A 80.49(17) . .
O11A Sm3 O2A 146.33(17) . .
O1A Sm3 O18A 89.99(16) . .
O11A Sm3 O18A 88.74(16) . .
O2A Sm3 O18A 75.14(17) . .
O1A Sm3 O4A 104.64(17) . .
O11A Sm3 O4A 75.10(17) . .
O2A Sm3 O4A 129.60(17) . .
O18A Sm3 O4A 152.50(17) . .
O1A Sm3 O16A 157.01(15) . .
O11A Sm3 O16A 131.52(16) . .
O2A Sm3 O16A 80.61(18) . .
O18A Sm3 O16A 97.68(17) . .
O4A Sm3 O16A 77.92(18) . .
O1A Sm3 N1A 80.77(17) . .
O11A Sm3 N1A 122.06(17) . .
O2A Sm3 N1A 66.24(18) . .
O18A Sm3 N1A 141.23(17) . .
O4A Sm3 N1A 65.35(18) . .
O16A Sm3 N1A 79.71(17) . .
O1A Sm3 N22A 138.27(16) . .
O11A Sm3 N22A 76.02(16) . .
O2A Sm3 N22A 120.76(17) . .
O18A Sm3 N22A 65.43(17) . .
O4A Sm3 N22A 88.82(17) . .
O16A Sm3 N22A 63.85(16) . .
N1A Sm3 N22A 139.33(18) . .
O1A Sm3 Sm4 35.67(11) . .
O11A Sm3 Sm4 35.16(11) . .
O2A Sm3 Sm4 112.36(14) . .
O18A Sm3 Sm4 83.37(12) . .
O4A Sm3 Sm4 94.97(13) . .
O16A Sm3 Sm4 166.67(12) . .
N1A Sm3 Sm4 107.79(13) . .
N22A Sm3 Sm4 105.15(12) . .
O11A Sm4 O14A 104.22(17) . .
O11A Sm4 O12A 79.15(16) . .
O14A Sm4 O12A 130.47(17) . .
O11A Sm4 O1A 69.85(15) . .
O14A Sm4 O1A 74.84(16) . .
O12A Sm4 O1A 144.81(15) . .
O11A Sm4 O8A 91.26(16) . .
O14A Sm4 O8A 151.39(16) . .
O12A Sm4 O8A 75.53(16) . .
O1A Sm4 O8A 88.62(16) . .
O11A Sm4 O6A 155.37(15) . .
O14A Sm4 O6A 77.10(17) . .
O12A Sm4 O6A 81.62(16) . .
O1A Sm4 O6A 132.45(15) . .
O8A Sm4 O6A 98.71(16) . .
O11A Sm4 N2A 140.38(16) . .
O14A Sm4 N2A 87.38(17) . .
O12A Sm4 N2A 121.64(17) . .
O1A Sm4 N2A 77.27(16) . .
O8A Sm4 N2A 65.99(16) . .
O6A Sm4 N2A 63.79(16) . .
O11A Sm4 N21A 80.41(17) . .
O14A Sm4 N21A 65.49(17) . .
O12A Sm4 N21A 66.55(17) . .
O1A Sm4 N21A 121.82(17) . .
O8A Sm4 N21A 142.05(17) . .
O6A Sm4 N21A 77.89(16) . .
N2A Sm4 N21A 137.35(17) . .
O11A Sm4 Sm3 35.65(11) . .
O14A Sm4 Sm3 94.54(12) . .
O12A Sm4 Sm3 110.93(12) . .
O1A Sm4 Sm3 35.05(10) . .
O8A Sm4 Sm3 84.08(12) . .
O6A Sm4 Sm3 167.42(10) . .
N2A Sm4 Sm3 106.92(12) . .
N21A Sm4 Sm3 107.44(13) . .
O1W Na1 O12 118.8(2) . .
O1W Na1 O7A 85.5(2) . .
O12 Na1 O7A 86.22(19) . .
O1W Na1 O2W 110.5(2) . .
O12 Na1 O2W 129.7(2) . .
O7A Na1 O2W 88.71(19) . .
O1W Na1 O3W 102.1(2) . .
O12 Na1 O3W 101.37(19) . .
O7A Na1 O3W 164.5(2) . .
O2W Na1 O3W 76.04(19) . .
O1W Na1 O11 168.9(2) . .
O12 Na1 O11 52.50(17) . .
O7A Na1 O11 86.89(19) . .
O2W Na1 O11 77.30(18) . .
O3W Na1 O11 87.16(19) . .
O1W Na1 C28 143.6(2) . .
O12 Na1 C28 27.26(18) . .
O7A Na1 C28 80.7(2) . .
O2W Na1 C28 102.7(2) . .
O3W Na1 C28 99.8(2) . .
O11 Na1 C28 26.29(18) . .
O1W Na1 Na2 147.35(19) . .
O12 Na1 Na2 88.39(16) . .
O7A Na1 Na2 115.93(17) . .
O2W Na1 Na2 50.10(14) . .
O3W Na1 Na2 51.62(15) . .
O11 Na1 Na2 43.71(13) . .
C28 Na1 Na2 67.67(17) . .
O11 Na2 O9A 174.1(3) . 2_767
O11 Na2 O2W 85.0(2) . .
O9A Na2 O2W 90.1(2) 2_767 .
O11 Na2 O3W 95.5(2) . .
O9A Na2 O3W 86.3(2) 2_767 .
O2W Na2 O3W 74.53(19) . .
O11 Na2 O4W 89.4(2) . .
O9A Na2 O4W 90.4(2) 2_767 .
O2W Na2 O4W 121.4(2) . .
O3W Na2 O4W 163.8(2) . .
O11 Na2 C17A 154.8(2) . 2_767
O9A Na2 C17A 21.23(18) 2_767 2_767
O2W Na2 C17A 70.22(19) . 2_767
O3W Na2 C17A 74.34(19) . 2_767
O4W Na2 C17A 106.8(2) . 2_767
O11 Na2 Na1 55.02(16) . .
O9A Na2 Na1 123.34(18) 2_767 .
O2W Na2 Na1 49.31(14) . .
O3W Na2 Na1 50.07(14) . .
O4W Na2 Na1 141.5(2) . .
C17A Na2 Na1 103.06(16) 2_767 .
O10W Na4 O10W 180.000(2) . 2_757
O10W Na4 O14 86.9(3) . .
O10W Na4 O14 93.1(3) 2_757 .
O10W Na4 O14 93.1(3) . 2_757
O10W Na4 O14 86.9(3) 2_757 2_757
O14 Na4 O14 180.000(1) . 2_757
O18 Na5 O5W 93.5(2) . .
O18 Na5 O9 163.6(3) . 2_646
O5W Na5 O9 90.6(2) . 2_646
O18 Na5 O16A 100.1(2) . 2_657
O5W Na5 O16A 142.5(3) . 2_657
O9 Na5 O16A 86.0(2) 2_646 2_657
O18 Na5 O17A 105.4(2) . 2_657
O5W Na5 O17A 90.8(2) . 2_657
O9 Na5 O17A 90.4(2) 2_646 2_657
O16A Na5 O17A 51.93(18) 2_657 2_657
O18 Na5 C35A 109.7(2) . 2_657
O5W Na5 C35A 115.3(3) . 2_657
O9 Na5 C35A 82.6(2) 2_646 2_657
O16A Na5 C35A 27.20(19) 2_657 2_657
O17A Na5 C35A 25.80(19) 2_657 2_657
O19A Na6 O8W 173.0(4) . .
O19A Na6 O6W 105.8(3) . .
O8W Na6 O6W 81.1(3) . .
O19A Na6 O8W 88.1(3) . 2_768
O8W Na6 O8W 91.0(3) . 2_768
O6W Na6 O8W 86.0(3) . 2_768
O19A Na6 O7W 88.7(3) . .
O8W Na6 O7W 95.1(3) . .
O6W Na6 O7W 70.7(3) . .
O8W Na6 O7W 154.6(3) 2_768 .
O19A Na6 C37A 20.6(2) . .
O8W Na6 C37A 154.9(4) . .
O6W Na6 C37A 112.0(3) . .
O8W Na6 C37A 69.6(2) 2_768 .
O7W Na6 C37A 109.3(2) . .
O19A Na6 Na6 130.8(3) . 2_768
O8W Na6 Na6 47.9(2) . 2_768
O6W Na6 Na6 80.9(3) . 2_768
O8W Na6 Na6 43.0(2) 2_768 2_768
O7W Na6 Na6 137.0(3) . 2_768
C37A Na6 Na6 111.1(3) . 2_768
O9W Na7 O15 115.2(4) . .
O9W Na7 O5 133.3(4) . 2_756
O15 Na7 O5 111.5(2) . 2_756
O11W Na8 O5A 118.9(5) . .
O11W Na8 O6 95.0(4) . 2_657
O5A Na8 O6 105.0(3) . 2_657
O11W Na8 O11X 29.6(4) . .
O5A Na8 O11X 142.0(4) . .
O6 Na8 O11X 71.9(4) 2_657 .
O11W Na8 Na9 45.9(4) . .
O5A Na8 Na9 76.2(3) . .
O6 Na8 Na9 91.0(3) 2_657 .
O11X Na8 Na9 66.1(3) . .
O11W Na9 O13A 116.0(6) . 2_667
O11W Na9 O7Y 82.6(6) . 2_657
O13A Na9 O7Y 114.6(6) 2_667 2_657
O11W Na9 O7X 56.4(5) . 2_657
O13A Na9 O7X 112.1(5) 2_667 2_657
O7Y Na9 O7X 29.0(4) 2_657 2_657
O11W Na9 Na8 46.1(4) . .
O13A Na9 Na8 162.0(4) 2_667 .
O7Y Na9 Na8 65.8(4) 2_657 .
O7X Na9 Na8 58.6(3) 2_657 .
C9 N1 C10 111.5(5) . .
C9 N1 C8 108.1(5) . .
C10 N1 C8 111.1(5) . .
C9 N1 Sm1 108.6(4) . .
C10 N1 Sm1 113.0(4) . .
C8 N1 Sm1 104.2(4) . .
C15 N2 C14 108.5(6) . .
C15 N2 C13 108.6(6) . .
C14 N2 C13 111.1(5) . .
C15 N2 Sm2 105.5(4) . .
C14 N2 Sm2 106.9(4) . .
C13 N2 Sm2 115.9(4) . .
C31 N4 C32 111.4(5) . .
C31 N4 C30 109.1(6) . .
C32 N4 C30 110.8(5) . .
C31 N4 Sm2 109.6(4) . .
C32 N4 Sm2 111.5(4) . .
C30 N4 Sm2 104.2(4) . .
C26 N3 C25 111.5(5) . .
C26 N3 C27 109.3(5) . .
C25 N3 C27 107.9(5) . .
C26 N3 Sm1 107.4(4) . .
C25 N3 Sm1 114.3(4) . .
C27 N3 Sm1 106.3(4) . .
C9A N1A C11A 111.9(6) . .
C9A N1A C8A 111.3(6) . .
C11A N1A C8A 107.4(5) . .
C9A N1A Sm3 112.2(4) . .
C11A N1A Sm3 108.3(4) . .
C8A N1A Sm3 105.4(4) . .
C14A N2A C13A 111.9(5) . .
C14A N2A C16A 108.6(5) . .
C13A N2A C16A 106.7(5) . .
C14A N2A Sm4 108.4(4) . .
C13A N2A Sm4 115.0(4) . .
C16A N2A Sm4 105.9(4) . .
C29A N21A C31A 111.1(6) . .
C29A N21A C28A 110.5(5) . .
C31A N21A C28A 109.4(5) . .
C29A N21A Sm4 111.9(4) . .
C31A N21A Sm4 108.5(4) . .
C28A N21A Sm4 105.3(4) . .
C34A N22A C33A 112.5(5) . .
C34A N22A C36A 110.0(5) . .
C33A N22A C36A 107.4(5) . .
C34A N22A Sm3 107.0(4) . .
C33A N22A Sm3 114.2(4) . .
C36A N22A Sm3 105.4(4) . .
C1A O1A Sm3 127.2(4) . .
C1A O1A Sm4 122.2(4) . .
Sm3 O1A Sm4 109.29(17) . .
C10A O2A Sm3 126.2(5) . .
C12A O4A Sm3 124.3(5) . .
C12A O5A Na8 124.5(6) . .
C15A O6A Sm4 123.0(4) . .
C15A O7A Na1 125.2(5) . .
C17A O8A Sm4 122.6(4) . .
C17A O9A Na2 116.8(5) . 2_767
C21A O11A Sm4 127.1(4) . .
C21A O11A Sm3 122.6(4) . .
Sm4 O11A Sm3 109.19(17) . .
C30A O12A Sm4 126.7(5) . .
C30A O13A Na9 133.0(6) . 2_667
C32A O14A Sm4 122.5(5) . .
C35A O16A Na5 94.4(4) . 2_657
C35A O16A Sm3 121.1(4) . .
Na5 O16A Sm3 144.1(2) 2_657 .
C35A O17A Na5 85.2(5) . 2_657
C37A O18A Sm3 123.5(5) . .
C37A O19A Na6 117.2(5) . .
C1 O1 Sm1 126.8(4) . .
C1 O1 Sm2 122.6(4) . .
Sm1 O1 Sm2 108.98(17) . .
C12 O4 Sm1 125.1(4) . .
C12 O5 Na7 121.5(5) . 2_756
C11 O2 Sm1 123.0(4) . .
C11 O3 Na3 111.6(5) . .
C16 O8 Sm2 120.5(4) . .
C16 O9 Na5 123.8(5) . 2_646
C17 O6 Sm2 121.6(6) . .
C17 O6 Na8 105.0(6) . 2_657
Sm2 O6 Na8 133.2(2) . 2_657
C17 O7X Na9 123.0(8) . 2_657
C17 O7Y Na9 131.0(12) . 2_657
C18 O10 Sm2 126.3(4) . .
C18 O10 Sm1 122.3(4) . .
Sm2 O10 Sm1 109.71(16) . .
C33 O16 Sm2 125.3(4) . .
C33 O15 Na7 127.8(6) . .
C34 O17 Sm2 127.0(4) . .
C34 O18 Na5 141.9(5) . .
C28 O12 Na1 94.8(4) . .
C28 O12 Sm1 121.3(4) . .
Na1 O12 Sm1 143.6(2) . .
C28 O11 Na2 147.7(5) . .
C28 O11 Na1 84.0(4) . .
Na2 O11 Na1 81.27(18) . .
C29 O13 Sm1 121.6(5) . .
C29 O14 Na4 126.3(5) . .
Na1 O2W Na2 80.59(18) . .
Na1 O3W Na2 78.32(17) . .
Na6 O8W Na6 89.0(3) . 2_768
Na9 O11W Na8 88.0(7) . .
O1A C1A C2A 120.2(6) . .
O1A C1A C6A 119.8(6) . .
C2A C1A C6A 120.0(6) . .
C3A C2A C1A 118.6(7) . .
C3A C2A C8A 120.0(6) . .
C1A C2A C8A 121.3(6) . .
C4A C3A C2A 123.1(7) . .
C3A C4A C5A 117.4(6) . .
C3A C4A C7A 121.2(7) . .
C5A C4A C7A 121.4(7) . .
C4A C5A C6A 122.2(7) . .
C1A C6A C5A 118.7(6) . .
C1A C6A C13A 121.5(6) . .
C5A C6A C13A 119.7(6) . .
N1A C8A C2A 113.8(6) . .
N1A C9A C10A 113.0(6) . .
O3A C10A O2A 124.7(7) . .
O3A C10A C9A 119.4(7) . .
O2A C10A C9A 115.8(7) . .
N1A C11A C12A 111.9(6) . .
O4A C12A O5A 124.4(8) . .
O4A C12A C11A 118.0(7) . .
O5A C12A C11A 117.2(7) . .
N2A C13A C6A 114.8(5) . .
N2A C14A C15A 109.7(5) . .
O7A C15A O6A 126.0(6) . .
O7A C15A C14A 118.1(6) . .
O6A C15A C14A 115.9(6) . .
N2A C16A C17A 111.3(6) . .
O9A C17A O8A 125.0(7) . .
O9A C17A C16A 118.9(6) . .
O8A C17A C16A 116.1(6) . .
O9A C17A Na2 42.0(3) . 2_767
O8A C17A Na2 94.0(4) . 2_767
C16A C17A Na2 138.6(5) . 2_767
O11A C21A C26A 120.7(6) . .
O11A C21A C22A 120.4(6) . .
C26A C21A C22A 118.9(6) . .
C23A C22A C21A 120.6(6) . .
C23A C22A C28A 119.0(6) . .
C21A C22A C28A 120.2(6) . .
C24A C23A C22A 120.9(7) . .
C23A C24A C25A 117.5(7) . .
C23A C24A C27A 121.1(7) . .
C25A C24A C27A 121.4(7) . .
C26A C25A C24A 121.3(7) . .
C25A C26A C21A 120.7(6) . .
C25A C26A C33A 119.1(6) . .
C21A C26A C33A 120.1(6) . .
C22A C28A N21A 114.3(6) . .
N21A C29A C30A 113.0(6) . .
O13A C30A O12A 124.9(7) . .
O13A C30A C29A 120.2(7) . .
O12A C30A C29A 114.8(6) . .
N21A C31A C32A 111.2(6) . .
O15A C32A O14A 125.0(8) . .
O15A C32A C31A 116.7(7) . .
O14A C32A C31A 118.3(6) . .
N22A C33A C26A 114.5(5) . .
N22A C34A C35A 110.8(6) . .
O17A C35A O16A 123.3(7) . .
O17A C35A C34A 119.4(7) . .
O16A C35A C34A 117.3(6) . .
O17A C35A Na5 69.0(5) . 2_657
O16A C35A Na5 58.4(4) . 2_657
C34A C35A Na5 157.5(5) . 2_657
N22A C36A C37A 110.3(6) . .
O19A C37A O18A 123.3(7) . .
O19A C37A C36A 119.0(7) . .
O18A C37A C36A 117.6(6) . .
O19A C37A Na6 42.2(4) . .
O18A C37A Na6 96.0(5) . .
C36A C37A Na6 130.2(5) . .
O1 C1 C2 121.1(6) . .
O1 C1 C6 119.0(6) . .
C2 C1 C6 119.8(6) . .
C1 C2 C3 118.9(6) . .
C1 C2 C8 120.7(6) . .
C3 C2 C8 120.2(6) . .
C4 C3 C2 122.6(6) . .
C5 C4 C3 117.3(6) . .
C5 C4 C7 121.4(6) . .
C3 C4 C7 121.3(6) . .
C4 C5 C6 122.9(6) . .
C5 C6 C1 118.4(6) . .
C5 C6 C13 120.8(6) . .
C1 C6 C13 120.6(6) . .
C2 C8 N1 114.4(5) . .
N1 C10 C12 113.8(5) . .
O5 C12 O4 124.2(7) . .
O5 C12 C10 117.2(6) . .
O4 C12 C10 118.4(6) . .
N1 C9 C11 113.8(5) . .
O3 C11 O2 123.9(6) . .
O3 C11 C9 118.3(6) . .
O2 C11 C9 117.7(6) . .
N2 C13 C6 116.4(5) . .
N2 C14 C16 111.2(6) . .
O9 C16 O8 123.2(7) . .
O9 C16 C14 118.9(6) . .
O8 C16 C14 117.8(6) . .
N2 C15 C17 109.4(7) . .
O6 C17 O7Y 124.6(11) . .
O6 C17 O7X 114.9(12) . .
O7Y C17 O7X 64.8(9) . .
O6 C17 C15 118.4(9) . .
O7Y C17 C15 98.8(12) . .
O7X C17 C15 122.9(9) . .
O10 C18 C23 120.6(6) . .
O10 C18 C19 119.5(6) . .
C23 C18 C19 119.9(6) . .
C22 C23 C18 119.2(6) . .
C22 C23 C30 119.6(6) . .
C18 C23 C30 120.9(6) . .
C21 C22 C23 123.1(7) . .
C22 C21 C20 116.6(6) . .
C22 C21 C24 122.3(7) . .
C20 C21 C24 121.1(7) . .
C19 C20 C21 123.1(7) . .
C20 C19 C18 118.1(6) . .
C20 C19 C25 122.2(7) . .
C18 C19 C25 119.7(6) . .
N4 C30 C23 114.6(5) . .
N4 C31 C33 112.9(6) . .
O15 C33 O16 124.4(7) . .
O15 C33 C31 117.6(7) . .
O16 C33 C31 117.8(6) . .
N4 C32 C34 113.3(6) . .
O18 C34 O17 125.8(7) . .
O18 C34 C32 116.7(6) . .
O17 C34 C32 117.3(6) . .
C19 C25 N3 113.2(5) . .
N3 C26 C28 110.8(6) . .
O11 C28 O12 123.7(6) . .
O11 C28 C26 118.3(6) . .
O12 C28 C26 118.0(6) . .
O11 C28 Na1 69.7(4) . .
O12 C28 Na1 58.0(3) . .
C26 C28 Na1 157.2(5) . .
C29 C27 N3 112.6(6) . .
O13 C29 O14 121.8(8) . .
O13 C29 C27 118.9(6) . .
O14 C29 C27 119.2(7) . .

loop_
_geom_bond_atom_site_label_1
_geom_bond_atom_site_label_2
_geom_bond_distance
_geom_bond_site_symmetry_2
Sm1 O1 2.345(4) .
Sm1 O10 2.394(4) .
Sm1 O13 2.394(4) .
Sm1 O12 2.410(5) .
Sm1 O2 2.422(5) .
Sm1 O4 2.431(4) .
Sm1 N1 2.620(5) .
Sm1 N3 2.623(5) .
Sm1 Sm2 3.8546(6) .
Sm2 O10 2.320(4) .
Sm2 O16 2.356(5) .
Sm2 O1 2.390(4) .
Sm2 O6 2.401(5) .
Sm2 O17 2.402(5) .
Sm2 O8 2.419(5) .
Sm2 N2 2.591(5) .
Sm2 N4 2.618(5) .
Sm3 O1A 2.353(4) .
Sm3 O11A 2.387(4) .
Sm3 O2A 2.393(5) .
Sm3 O18A 2.393(5) .
Sm3 O4A 2.399(5) .
Sm3 O16A 2.428(5) .
Sm3 N1A 2.610(5) .
Sm3 N22A 2.626(5) .
Sm3 Sm4 3.8671(7) .
Sm4 O11A 2.358(4) .
Sm4 O14A 2.379(5) .
Sm4 O12A 2.380(5) .
Sm4 O1A 2.389(4) .
Sm4 O8A 2.410(5) .
Sm4 O6A 2.424(5) .
Sm4 N2A 2.581(5) .
Sm4 N21A 2.604(5) .
Na1 O1W 2.320(6) .
Na1 O12 2.359(5) .
Na1 O7A 2.417(6) .
Na1 O2W 2.425(6) .
Na1 O3W 2.470(6) .
Na1 O11 2.615(6) .
Na1 C28 2.772(7) .
Na1 Na2 3.155(4) .
Na2 O11 2.205(6) .
Na2 O9A 2.305(6) 2_767
Na2 O2W 2.453(6) .
Na2 O3W 2.525(6) .
Na2 O4W 2.526(7) .
Na2 C17A 3.076(7) 2_767
Na3 O3 2.727(8) .
Na4 O10W 2.364(9) .
Na4 O10W 2.364(9) 2_757
Na4 O14 2.527(6) .
Na4 O14 2.527(6) 2_757
Na5 O18 2.286(5) .
Na5 O5W 2.366(7) .
Na5 O9 2.388(6) 2_646
Na5 O16A 2.390(6) 2_657
Na5 O17A 2.620(7) 2_657
Na5 C35A 2.796(8) 2_657
Na6 O19A 2.356(8) .
Na6 O8W 2.392(9) .
Na6 O6W 2.529(10) .
Na6 O8W 2.602(9) 2_768
Na6 O7W 2.929(12) .
Na6 C37A 3.122(9) .
Na6 Na6 3.504(12) 2_768
Na7 O9W 2.699(11) .
Na7 O15 2.752(9) .
Na7 O5 2.861(8) 2_756
Na8 O11W 2.461(16) .
Na8 O5A 2.833(11) .
Na8 O6 2.894(10) 2_657
Na8 O11X 2.925(9) .
Na8 Na9 3.412(12) .
Na9 O11W 2.450(19) .
Na9 O13A 2.637(12) 2_667
Na9 O7Y 2.94(2) 2_657
Na9 O7X 3.017(17) 2_657
N1 C9 1.469(8) .
N1 C10 1.470(8) .
N1 C8 1.508(8) .
N2 C15 1.460(9) .
N2 C14 1.463(9) .
N2 C13 1.487(8) .
N4 C31 1.470(9) .
N4 C32 1.486(8) .
N4 C30 1.500(8) .
N3 C26 1.470(8) .
N3 C25 1.492(8) .
N3 C27 1.503(8) .
N1A C9A 1.473(9) .
N1A C11A 1.490(9) .
N1A C8A 1.507(8) .
N2A C14A 1.461(8) .
N2A C13A 1.481(8) .
N2A C16A 1.492(8) .
N21A C29A 1.470(9) .
N21A C31A 1.489(9) .
N21A C28A 1.513(9) .
N22A C34A 1.466(9) .
N22A C33A 1.472(8) .
N22A C36A 1.502(9) .
O1A C1A 1.385(8) .
O2A C10A 1.286(9) .
O3A C10A 1.228(9) .
O4A C12A 1.247(9) .
O5A C12A 1.253(10) .
O6A C15A 1.275(8) .
O7A C15A 1.229(8) .
O8A C17A 1.279(8) .
O9A C17A 1.248(8) .
O9A Na2 2.305(6) 2_767
O11A C21A 1.358(8) .
O12A C30A 1.285(8) .
O13A C30A 1.220(9) .
O13A Na9 2.637(12) 2_667
O14A C32A 1.269(9) .
O15A C32A 1.251(9) .
O16A C35A 1.282(9) .
O16A Na5 2.390(6) 2_657
O17A C35A 1.221(9) .
O17A Na5 2.620(7) 2_657
O18A C37A 1.272(8) .
O19A C37A 1.237(9) .
O1 C1 1.359(7) .
O4 C12 1.282(8) .
O5 C12 1.251(8) .
O5 Na7 2.861(8) 2_756
O2 C11 1.260(8) .
O3 C11 1.241(8) .
O8 C16 1.277(8) .
O9 C16 1.247(8) .
O9 Na5 2.388(6) 2_646
O6 C17 1.226(10) .
O6 Na8 2.894(10) 2_657
O7X C17 1.423(16) .
O7X Na9 3.017(17) 2_657
O7Y C17 1.36(2) .
O7Y Na9 2.94(2) 2_657
O10 C18 1.345(7) .
O16 C33 1.260(9) .
O15 C33 1.256(9) .
O17 C34 1.251(8) .
O18 C34 1.248(8) .
O12 C28 1.274(8) .
O11 C28 1.235(8) .
O13 C29 1.267(9) .
O14 C29 1.284(9) .
O8W Na6 2.602(9) 2_768
C1A C2A 1.395(9) .
C1A C6A 1.396(9) .
C2A C3A 1.388(10) .
C2A C8A 1.512(10) .
C3A C4A 1.377(10) .
C4A C5A 1.378(10) .
C4A C7A 1.521(9) .
C5A C6A 1.403(9) .
C6A C13A 1.510(9) .
C9A C10A 1.525(11) .
C11A C12A 1.522(11) .
C14A C15A 1.530(9) .
C16A C17A 1.524(9) .
C17A Na2 3.076(7) 2_767
C21A C26A 1.389(9) .
C21A C22A 1.417(9) .
C22A C23A 1.403(10) .
C22A C28A 1.490(9) .
C23A C24A 1.387(11) .
C24A C25A 1.447(10) .
C24A C27A 1.526(10) .
C25A C26A 1.377(9) .
C26A C33A 1.506(9) .
C29A C30A 1.544(10) .
C31A C32A 1.533(11) .
C34A C35A 1.527(10) .
C35A Na5 2.796(8) 2_657
C36A C37A 1.502(11) .
C1 C2 1.374(9) .
C1 C6 1.403(9) .
C2 C3 1.403(9) .
C2 C8 1.503(9) .
C3 C4 1.367(9) .
C4 C5 1.366(10) .
C4 C7 1.522(9) .
C5 C6 1.394(9) .
C6 C13 1.514(9) .
C10 C12 1.532(10) .
C9 C11 1.522(9) .
C14 C16 1.521(9) .
C15 C17 1.527(15) .
C18 C23 1.423(9) .
C18 C19 1.424(9) .
C23 C22 1.398(9) .
C23 C30 1.503(10) .
C22 C21 1.398(11) .
C21 C20 1.415(11) .
C21 C24 1.506(9) .
C20 C19 1.412(9) .
C19 C25 1.486(9) .
C31 C33 1.523(10) .
C32 C34 1.538(10) .
C26 C28 1.514(9) .
C27 C29 1.500(11) .
